data_7240441
loop_
_publ_author_name
'Zhang, Hua'
'Zhan, Xiao-Yu'
'Dong, Yu'
'Yang, Jian'
'He, Shuai'
'Shi, Zhi-Chuan'
'Zhang, Xiao-Mei'
'Wang, Ji-Yu'

_publ_section_title
;
 Dehydration in water: frustrated Lewis pairs directly catalyzed
 allylization of electron-rich arenes and allyl alcohols
;
_journal_issue 29
_journal_name_full 'RSC Advances'
_journal_page_first 16942
_journal_page_last 16948
_journal_paper_doi 10.1039/D0RA02912B
_journal_volume 10
_journal_year 2020
_chemical_formula_moiety 'C36 H30 N2'
_chemical_formula_sum 'C36 H30 N2'
_chemical_formula_weight 490.62
_space_group_crystal_system tetragonal
_space_group_IT_number 88
_space_group_name_Hall '-I 4ad'
_space_group_name_H-M_alt 'I 41/a :2'
_atom_sites_solution_hydrogens geom
_atom_sites_solution_primary iterative
_audit_block_doi 10.5517/ccdc.csd.cc244tfk
_audit_creation_date 2019-10-24
_audit_creation_method
;
Olex2 1.2
(compiled 2018.05.29 svn.r3508 for OlexSys, GUI svn.r5506)
;
_audit_update_record
;
2019-12-09 deposited with the CCDC.	2020-04-23 downloaded from the CCDC.
;
_cell_angle_alpha 90
_cell_angle_beta 90
_cell_angle_gamma 90
_cell_formula_units_Z 8
_cell_length_a 20.2031(8)
_cell_length_b 20.2031(8)
_cell_length_c 13.2367(7)
_cell_measurement_reflns_used 1428
_cell_measurement_temperature 293(2)
_cell_measurement_theta_max 25.4050
_cell_measurement_theta_min 3.3680
_cell_volume 5402.8(4)
_computing_cell_refinement
;
CrysAlisPro, Agilent Technologies,
Version 1.171.37.34 (release 22-05-2014 CrysAlis171 .NET)
(compiled May 22 2014,16:03:01)
;
_computing_data_collection
;
CrysAlisPro, Agilent Technologies,
Version 1.171.37.34 (release 22-05-2014 CrysAlis171 .NET)
(compiled May 22 2014,16:03:01)
;
_computing_data_reduction
;
CrysAlisPro, Agilent Technologies,
Version 1.171.37.34 (release 22-05-2014 CrysAlis171 .NET)
(compiled May 22 2014,16:03:01)
;
_computing_molecular_graphics 'Olex2 (Dolomanov et al., 2009)'
_computing_publication_material 'Olex2 (Dolomanov et al., 2009)'
_computing_structure_refinement 'ShelXL (Sheldrick, 2015)'
_computing_structure_solution 'olex2.solve (Bourhis et al., 2015)'
_diffrn_ambient_temperature 293.15
_diffrn_detector 'CCD plate'
_diffrn_detector_area_resol_mean 16.0874
_diffrn_detector_type Eos
_diffrn_measured_fraction_theta_full 0.998
_diffrn_measured_fraction_theta_max 0.998
_diffrn_measurement_details
;
#__ type_ start__ end____ width___ exp.time_
  1 omega  -17.00   24.00   1.0000   15.0000
omega____ theta____ kappa____ phi______ frames
    -      -14.8106  -99.0000  -90.0000 41

#__ type_ start__ end____ width___ exp.time_
  2 omega  -62.00  -36.00   1.0000   15.0000
omega____ theta____ kappa____ phi______ frames
    -      -14.8106 -178.0000 -150.0000 26

#__ type_ start__ end____ width___ exp.time_
  3 omega    1.00   77.00   1.0000   15.0000
omega____ theta____ kappa____ phi______ frames
    -       16.8419   77.0000   30.0000 76
;
_diffrn_measurement_device 'four-circle diffractometer'
_diffrn_measurement_device_type 'Xcalibur, Eos'
_diffrn_measurement_method '\w scans'
_diffrn_orient_matrix_UB_11 0.0260552000
_diffrn_orient_matrix_UB_12 0.0216052000
_diffrn_orient_matrix_UB_13 -0.0142523000
_diffrn_orient_matrix_UB_21 -0.0225544000
_diffrn_orient_matrix_UB_22 0.0268897000
_diffrn_orient_matrix_UB_23 -0.0009795000
_diffrn_orient_matrix_UB_31 0.0067630000
_diffrn_orient_matrix_UB_32 0.0064822000
_diffrn_orient_matrix_UB_33 0.0516479000
_diffrn_radiation_monochromator graphite
_diffrn_radiation_probe x-ray
_diffrn_radiation_type MoK\a
_diffrn_radiation_wavelength 0.71073
_diffrn_reflns_av_R_equivalents 0.0359
_diffrn_reflns_av_unetI/netI 0.0546
_diffrn_reflns_Laue_measured_fraction_full 0.998
_diffrn_reflns_Laue_measured_fraction_max 0.998
_diffrn_reflns_limit_h_max 25
_diffrn_reflns_limit_h_min -24
_diffrn_reflns_limit_k_max 12
_diffrn_reflns_limit_k_min -25
_diffrn_reflns_limit_l_max 9
_diffrn_reflns_limit_l_min -16
_diffrn_reflns_number 7894
_diffrn_reflns_point_group_measured_fraction_full 0.998
_diffrn_reflns_point_group_measured_fraction_max 0.998
_diffrn_reflns_theta_full 25.242
_diffrn_reflns_theta_max 26.371
_diffrn_reflns_theta_min 3.393
_diffrn_source 'Enhance (Mo) X-ray Source'
_exptl_absorpt_coefficient_mu 0.070
_exptl_absorpt_correction_T_max 1.00000
_exptl_absorpt_correction_T_min 0.92375
_exptl_absorpt_correction_type multi-scan
_exptl_absorpt_process_details
;
CrysAlisPro, Agilent Technologies,
Version 1.171.37.34 (release 22-05-2014 CrysAlis171 .NET)
(compiled May 22 2014,16:03:01)
Empirical absorption correction using spherical harmonics,
 implemented in SCALE3 ABSPACK scaling algorithm.
;
_exptl_crystal_density_diffrn 1.206
_exptl_crystal_density_method 'not measured'
_exptl_crystal_F_000 2080
_exptl_crystal_size_max 0.35
_exptl_crystal_size_mid 0.3
_exptl_crystal_size_min 0.25
_refine_diff_density_max 0.527
_refine_diff_density_min -0.206
_refine_diff_density_rms 0.039
_refine_ls_extinction_method none
_refine_ls_goodness_of_fit_ref 1.069
_refine_ls_hydrogen_treatment constr
_refine_ls_matrix_type full
_refine_ls_number_parameters 173
_refine_ls_number_reflns 2769
_refine_ls_number_restraints 0
_refine_ls_restrained_S_all 1.069
_refine_ls_R_factor_all 0.1507
_refine_ls_R_factor_gt 0.0756
_refine_ls_shift/su_max 0.001
_refine_ls_shift/su_mean 0.000
_refine_ls_structure_factor_coef Fsqd
_refine_ls_weighting_details 'w=1/[\s^2^(Fo^2^)+(0.1088P)^2^+0.2582P] where P=(Fo^2^+2Fc^2^)/3'
_refine_ls_weighting_scheme calc
_refine_ls_wR_factor_gt 0.2006
_refine_ls_wR_factor_ref 0.2523
_reflns_Friedel_coverage 0.000
_reflns_number_gt 1284
_reflns_number_total 2769
_reflns_threshold_expression 'I > 2\s(I)'
_cod_data_source_file d0ra02912b2.cif
_cod_data_source_block 191024_s4_zh
_cod_depositor_comments 'Adding full bibliography for 7240441--7240442.cif.'
_cod_original_cell_volume 5402.8(5)
_cod_original_sg_symbol_H-M 'I 41/a'
_cod_database_code 7240441
_shelx_shelxl_version_number 2014/7
_chemical_oxdiff_formula c12h12n2o2
_shelx_space_group_comment
;
The symmetry employed for this shelxl refinement is uniquely defined
by the following loop, which should always be used as a source of
symmetry information in preference to the above space-group names.
They are only intended as comments.
;
_shelx_estimated_absorpt_t_max 0.983
_shelx_estimated_absorpt_t_min 0.976
_reflns_odcompleteness_completeness 99.76
_reflns_odcompleteness_iscentric 1
_reflns_odcompleteness_theta 26.32
_olex2_refinement_description
;
1. Fixed Uiso
 At 1.2 times of:
  All C(H) groups
 At 1.5 times of:
  All C(H,H,H) groups
2.a Ternary CH refined with riding coordinates:
 C10(H10)
2.b Aromatic/amide H refined with riding coordinates:
 C2(H2), C3(H3), C4(H4), C5(H5), C11(H11), C12(H12), C14(H14), C15(H15),
 C16(H16), C17(H17), C18(H18)
2.c Idealised Me refined as rotating group:
 C9(H9A,H9B,H9C)
;
_olex2_submission_special_instructions 'No special instructions were received'

loop_
_space_group_symop_operation_xyz
'x, y, z'
'-y+3/4, x+1/4, z+1/4'
'-x, -y+1/2, z'
'y+1/4, -x+1/4, z+1/4'
'x+1/2, y+1/2, z+1/2'
'-y+5/4, x+3/4, z+3/4'
'-x+1/2, -y+1, z+1/2'
'y+3/4, -x+3/4, z+3/4'
'-x, -y, -z'
'y-3/4, -x-1/4, -z-1/4'
'x, y-1/2, -z'
'-y-1/4, x-1/4, -z-1/4'
'-x+1/2, -y+1/2, -z+1/2'
'y-1/4, -x+1/4, -z+1/4'
'x+1/2, y, -z+1/2'
'-y+1/4, x+1/4, -z+1/4'

loop_
_atom_site_label
_atom_site_type_symbol
_atom_site_fract_x
_atom_site_fract_y
_atom_site_fract_z
_atom_site_U_iso_or_equiv
_atom_site_adp_type
_atom_site_occupancy
_atom_site_site_symmetry_order
_atom_site_calc_flag
_atom_site_refinement_flags_posn
_atom_site_refinement_flags_adp
_atom_site_refinement_flags_occupancy
_atom_site_disorder_assembly
_atom_site_disorder_group
N1 N 0.02078(15) 0.11531(12) 0.74927(17) 0.0661(8) Uani 1 1 d . . . . .
C1 C 0.08836(19) 0.10905(18) 0.7455(2) 0.0697(9) Uani 1 1 d . . . . .
C2 C 0.1285(3) 0.0534(2) 0.7326(3) 0.0934(13) Uani 1 1 d . . . . .
H2 H 0.1105 0.0112 0.7254 0.112 Uiso 1 1 calc R . . . .
C3 C 0.1955(3) 0.0637(3) 0.7311(3) 0.1196(19) Uani 1 1 d . . . . .
H3 H 0.2233 0.0276 0.7220 0.143 Uiso 1 1 calc R . . . .
C4 C 0.2228(2) 0.1249(3) 0.7426(3) 0.1080(15) Uani 1 1 d . . . . .
H4 H 0.2687 0.1295 0.7422 0.130 Uiso 1 1 calc R . . . .
C5 C 0.18366(19) 0.1803(2) 0.7547(3) 0.0864(11) Uani 1 1 d . . . . .
H5 H 0.2027 0.2218 0.7629 0.104 Uiso 1 1 calc R . . . .
C6 C 0.11555(17) 0.17299(17) 0.7545(2) 0.0621(9) Uani 1 1 d . . . . .
C7 C 0.06141(15) 0.21839(15) 0.76307(19) 0.0550(8) Uani 1 1 d . . . . .
C8 C 0.00472(15) 0.18164(14) 0.76064(19) 0.0534(8) Uani 1 1 d . . . . .
C9 C -0.0257(2) 0.06008(17) 0.7462(3) 0.0883(12) Uani 1 1 d . . . . .
H9A H -0.0089 0.0262 0.7023 0.132 Uiso 1 1 calc GR . . . .
H9B H -0.0677 0.0753 0.7213 0.132 Uiso 1 1 calc GR . . . .
H9C H -0.0312 0.0424 0.8130 0.132 Uiso 1 1 calc GR . . . .
C10 C 0.06418(15) 0.29217(15) 0.7709(2) 0.0578(8) Uani 1 1 d . . . . .
H10 H 0.0902 0.3088 0.7138 0.069 Uiso 1 1 calc R . . . .
C11 C 0.09618(17) 0.31689(19) 0.8672(2) 0.0762(10) Uani 1 1 d . . . . .
H11 H 0.1091 0.3611 0.8671 0.091 Uiso 1 1 calc R . . . .
C12 C 0.10740(17) 0.28582(18) 0.9461(3) 0.0783(10) Uani 1 1 d . . . . .
H12 H 0.0950 0.2415 0.9460 0.094 Uiso 1 1 calc R . . . .
C13 C 0.13852(16) 0.31084(18) 1.0421(2) 0.0694(9) Uani 1 1 d . . . . .
C14 C 0.16866(19) 0.37106(19) 1.0496(3) 0.0849(11) Uani 1 1 d . . . . .
H14 H 0.1722 0.3976 0.9925 0.102 Uiso 1 1 calc R . . . .
C15 C 0.1940(2) 0.3934(2) 1.1405(3) 0.0991(13) Uani 1 1 d . . . . .
H15 H 0.2147 0.4344 1.1436 0.119 Uiso 1 1 calc R . . . .
C16 C 0.1890(2) 0.3558(3) 1.2254(3) 0.1025(14) Uani 1 1 d . . . . .
H16 H 0.2049 0.3709 1.2872 0.123 Uiso 1 1 calc R . . . .
C17 C 0.1601(2) 0.2954(3) 1.2165(3) 0.1136(15) Uani 1 1 d . . . . .
H17 H 0.1566 0.2685 1.2732 0.136 Uiso 1 1 calc R . . . .
C18 C 0.1358(2) 0.2732(2) 1.1255(3) 0.0922(13) Uani 1 1 d . . . . .
H18 H 0.1172 0.2312 1.1217 0.111 Uiso 1 1 calc R . . . .

loop_
_atom_site_aniso_label
_atom_site_aniso_U_11
_atom_site_aniso_U_22
_atom_site_aniso_U_33
_atom_site_aniso_U_23
_atom_site_aniso_U_13
_atom_site_aniso_U_12
N1 0.095(2) 0.0522(16) 0.0513(14) 0.0011(12) 0.0029(14) -0.0119(15)
C1 0.086(3) 0.077(2) 0.0467(17) 0.0020(16) 0.0074(16) 0.009(2)
C2 0.137(4) 0.081(3) 0.063(2) 0.0044(18) 0.016(2) 0.024(3)
C3 0.132(5) 0.140(5) 0.087(3) 0.017(3) 0.035(3) 0.060(4)
C4 0.090(3) 0.149(5) 0.085(3) 0.021(3) 0.015(2) 0.029(3)
C5 0.070(2) 0.118(3) 0.071(2) 0.004(2) 0.0148(18) 0.008(2)
C6 0.067(2) 0.079(2) 0.0401(15) 0.0009(14) 0.0072(14) -0.0016(18)
C7 0.0544(18) 0.070(2) 0.0410(15) -0.0053(13) 0.0014(13) -0.0045(16)
C8 0.066(2) 0.0562(19) 0.0381(14) 0.0007(13) -0.0010(13) -0.0044(15)
C9 0.126(3) 0.063(2) 0.076(2) -0.0066(17) 0.002(2) -0.031(2)
C10 0.0643(19) 0.0615(19) 0.0477(16) -0.0053(13) 0.0037(14) -0.0188(15)
C11 0.079(2) 0.078(2) 0.071(2) -0.0062(19) -0.0060(18) -0.0053(18)
C12 0.092(3) 0.076(2) 0.067(2) -0.005(2) 0.0087(19) -0.0017(18)
C13 0.074(2) 0.073(2) 0.061(2) -0.0085(18) -0.0097(17) 0.0153(17)
C14 0.114(3) 0.083(3) 0.058(2) 0.0064(19) -0.005(2) 0.013(2)
C15 0.124(4) 0.080(3) 0.093(3) -0.011(2) -0.008(3) -0.012(2)
C16 0.121(4) 0.122(4) 0.064(2) -0.011(2) -0.019(2) -0.019(3)
C17 0.139(4) 0.137(4) 0.065(2) 0.030(2) -0.027(2) -0.037(3)
C18 0.105(3) 0.101(3) 0.070(2) 0.013(2) -0.025(2) -0.023(2)

loop_
_atom_type_symbol
_atom_type_description
_atom_type_scat_dispersion_real
_atom_type_scat_dispersion_imag
_atom_type_scat_source
C C 0.0033 0.0016 'International Tables Vol C Tables 4.2.6.8 and 6.1.1.4'
H H 0.0000 0.0000 'International Tables Vol C Tables 4.2.6.8 and 6.1.1.4'
N N 0.0061 0.0033 'International Tables Vol C Tables 4.2.6.8 and 6.1.1.4'

loop_
_geom_angle_atom_site_label_1
_geom_angle_atom_site_label_2
_geom_angle_atom_site_label_3
_geom_angle
_geom_angle_site_symmetry_1
_geom_angle_site_symmetry_3
_geom_angle_publ_flag
C1 N1 C8 109.0(3) . . ?
C1 N1 C9 124.7(3) . . ?
C8 N1 C9 126.2(3) . . ?
N1 C1 C2 131.0(4) . . ?
N1 C1 C6 107.5(3) . . ?
C2 C1 C6 121.5(4) . . ?
C1 C2 H2 121.5 . . ?
C3 C2 C1 116.9(4) . . ?
C3 C2 H2 121.5 . . ?
C2 C3 H3 118.7 . . ?
C4 C3 C2 122.5(5) . . ?
C4 C3 H3 118.7 . . ?
C3 C4 H4 119.5 . . ?
C3 C4 C5 121.0(5) . . ?
C5 C4 H4 119.5 . . ?
C4 C5 H5 120.5 . . ?
C4 C5 C6 119.0(4) . . ?
C6 C5 H5 120.5 . . ?
C1 C6 C7 107.2(3) . . ?
C5 C6 C1 119.0(3) . . ?
C5 C6 C7 133.7(3) . . ?
C6 C7 C10 128.0(3) . . ?
C8 C7 C6 106.9(3) . . ?
C8 C7 C10 125.1(3) . . ?
N1 C8 C10 124.7(3) . 3 ?
C7 C8 N1 109.4(3) . . ?
C7 C8 C10 125.9(3) . 3 ?
N1 C9 H9A 109.5 . . ?
N1 C9 H9B 109.5 . . ?
N1 C9 H9C 109.5 . . ?
H9A C9 H9B 109.5 . . ?
H9A C9 H9C 109.5 . . ?
H9B C9 H9C 109.5 . . ?
C7 C10 C8 108.2(2) . 3 ?
C7 C10 H10 107.9 . . ?
C7 C10 C11 113.8(2) . . ?
C8 C10 H10 107.9 3 . ?
C8 C10 C11 110.9(2) 3 . ?
C11 C10 H10 107.9 . . ?
C10 C11 H11 115.8 . . ?
C12 C11 C10 128.3(3) . . ?
C12 C11 H11 115.8 . . ?
C11 C12 H12 115.9 . . ?
C11 C12 C13 128.1(4) . . ?
C13 C12 H12 115.9 . . ?
C14 C13 C12 123.2(3) . . ?
C18 C13 C12 119.2(4) . . ?
C18 C13 C14 117.6(3) . . ?
C13 C14 H14 119.4 . . ?
C13 C14 C15 121.3(4) . . ?
C15 C14 H14 119.4 . . ?
C14 C15 H15 119.7 . . ?
C16 C15 C14 120.7(4) . . ?
C16 C15 H15 119.7 . . ?
C15 C16 H16 121.3 . . ?
C17 C16 C15 117.5(4) . . ?
C17 C16 H16 121.3 . . ?
C16 C17 H17 119.3 . . ?
C16 C17 C18 121.5(4) . . ?
C18 C17 H17 119.3 . . ?
C13 C18 C17 121.4(4) . . ?
C13 C18 H18 119.3 . . ?
C17 C18 H18 119.3 . . ?

loop_
_geom_bond_atom_site_label_1
_geom_bond_atom_site_label_2
_geom_bond_distance
_geom_bond_site_symmetry_2
_geom_bond_publ_flag
N1 C1 1.372(4) . ?
N1 C8 1.387(4) . ?
N1 C9 1.459(4) . ?
C1 C2 1.397(5) . ?
C1 C6 1.409(4) . ?
C2 H2 0.9300 . ?
C2 C3 1.369(6) . ?
C3 H3 0.9300 . ?
C3 C4 1.364(7) . ?
C4 H4 0.9300 . ?
C4 C5 1.379(6) . ?
C5 H5 0.9300 . ?
C5 C6 1.384(5) . ?
C6 C7 1.432(4) . ?
C7 C8 1.365(4) . ?
C7 C10 1.495(4) . ?
C8 C10 1.495(4) 3 ?
C9 H9A 0.9600 . ?
C9 H9B 0.9600 . ?
C9 H9C 0.9600 . ?
C10 C8 1.495(4) 3 ?
C10 H10 0.9800 . ?
C10 C11 1.514(4) . ?
C11 H11 0.9300 . ?
C11 C12 1.239(4) . ?
C12 H12 0.9300 . ?
C12 C13 1.505(5) . ?
C13 C14 1.364(5) . ?
C13 C18 1.342(4) . ?
C14 H14 0.9300 . ?
C14 C15 1.384(5) . ?
C15 H15 0.9300 . ?
C15 C16 1.360(5) . ?
C16 H16 0.9300 . ?
C16 C17 1.358(6) . ?
C17 H17 0.9300 . ?
C17 C18 1.376(5) . ?
C18 H18 0.9300 . ?

loop_
_geom_torsion_atom_site_label_1
_geom_torsion_atom_site_label_2
_geom_torsion_atom_site_label_3
_geom_torsion_atom_site_label_4
_geom_torsion
_geom_torsion_site_symmetry_1
_geom_torsion_site_symmetry_2
_geom_torsion_site_symmetry_3
_geom_torsion_site_symmetry_4
_geom_torsion_publ_flag
N1 C1 C2 C3 179.3(3) . . . . ?
N1 C1 C6 C5 178.9(2) . . . . ?
N1 C1 C6 C7 -0.5(3) . . . . ?
C1 N1 C8 C7 0.7(3) . . . . ?
C1 N1 C8 C10 -178.0(2) . . . 3 ?
C1 C2 C3 C4 0.6(6) . . . . ?
C1 C6 C7 C8 0.9(3) . . . . ?
C1 C6 C7 C10 -177.8(2) . . . . ?
C2 C1 C6 C5 -2.6(4) . . . . ?
C2 C1 C6 C7 178.0(3) . . . . ?
C2 C3 C4 C5 -1.1(7) . . . . ?
C3 C4 C5 C6 -0.4(6) . . . . ?
C4 C5 C6 C1 2.2(4) . . . . ?
C4 C5 C6 C7 -178.7(3) . . . . ?
C5 C6 C7 C8 -178.3(3) . . . . ?
C5 C6 C7 C10 3.0(5) . . . . ?
C6 C1 C2 C3 1.2(5) . . . . ?
C6 C7 C8 N1 -1.0(3) . . . . ?
C6 C7 C8 C10 177.7(2) . . . 3 ?
C6 C7 C10 C8 170.5(2) . . . 3 ?
C6 C7 C10 C11 -65.7(4) . . . . ?
C7 C10 C11 C12 -16.0(5) . . . . ?
C8 N1 C1 C2 -178.4(3) . . . . ?
C8 N1 C1 C6 -0.1(3) . . . . ?
C8 C7 C10 C8 -8.0(3) . . . 3 ?
C8 C7 C10 C11 115.8(3) . . . . ?
C8 C10 C11 C12 106.2(4) 3 . . . ?
C9 N1 C1 C2 4.1(5) . . . . ?
C9 N1 C1 C6 -177.6(3) . . . . ?
C9 N1 C8 C7 178.2(3) . . . . ?
C9 N1 C8 C10 -0.5(4) . . . 3 ?
C10 C7 C8 N1 177.8(2) . . . . ?
C10 C7 C8 C10 -3.5(4) . . . 3 ?
C10 C11 C12 C13 -179.2(3) . . . . ?
C11 C12 C13 C14 -10.6(6) . . . . ?
C11 C12 C13 C18 168.1(4) . . . . ?
C12 C13 C14 C15 177.1(3) . . . . ?
C12 C13 C18 C17 -176.1(4) . . . . ?
C13 C14 C15 C16 -0.6(6) . . . . ?
C14 C13 C18 C17 2.6(6) . . . . ?
C14 C15 C16 C17 1.8(7) . . . . ?
C15 C16 C17 C18 -0.8(7) . . . . ?
C16 C17 C18 C13 -1.4(7) . . . . ?
C18 C13 C14 C15 -1.7(6) . . . . ?
